data_4034017
loop_
_publ_author_name
'R\'emond, Maxime'
'Zheng, Zheng'
'Jeanneau, Erwann'
'Andraud, Chantal'
'Bretonni\`ere, Yann'
'Redon, S\'ebastien'

_publ_section_title
;
 4,5,5-Trimethyl-2,5-dihydrofuran-Based Electron-Withdrawing Groups for
 NIR-Emitting Push-Pull Dipolar Fluorophores.
;
_journal_issue 16
_journal_name_full 'The Journal of organic chemistry'
_journal_page_first 9965
_journal_page_last 9974
_journal_paper_doi 10.1021/acs.joc.9b01120
_journal_volume 84
_journal_year 2019
_chemical_formula_moiety 'C46 H39 N3 O S'
_chemical_formula_sum 'C46 H39 N3 O S'
_chemical_formula_weight 681.90
_space_group_IT_number 14
_space_group_name_Hall '-P 2ybc'
_space_group_name_H-M_alt 'P 1 21/c 1'
_symmetry_cell_setting monoclinic
_symmetry_space_group_name_Hall '-P 2ybc'
_symmetry_space_group_name_H-M 'P 1 21/c 1'
_atom_sites_solution_hydrogens difmap
_atom_sites_solution_primary direct
_cell_angle_alpha 90
_cell_angle_beta 105.731(11)
_cell_angle_gamma 90
_cell_formula_units_Z 4
_cell_length_a 22.113(3)
_cell_length_b 9.141(8)
_cell_length_c 19.164(2)
_cell_measurement_reflns_used 6241
_cell_measurement_temperature 150.01(10)
_cell_measurement_theta_max 27.5810
_cell_measurement_theta_min 2.9920
_cell_volume 3729(3)
_computing_cell_refinement 'CrysAlisPro 1.171.38.46 (Rigaku OD, 2015)'
_computing_data_collection 'CrysAlisPro 1.171.38.46 (Rigaku OD, 2015)'
_computing_data_reduction 'CrysAlisPro 1.171.38.46 (Rigaku OD, 2015)'
_computing_molecular_graphics 'CAMERON (Watkin et al., 1996)'
_computing_publication_material 'CRYSTALS (Betteridge et al., 2003)'
_computing_structure_refinement 'CRYSTALS (Betteridge et al., 2003)'
_computing_structure_solution 'SIR97 (Altomare et al., 1999)'
_diffrn_ambient_environment N~2~
_diffrn_ambient_temperature 150.01(10)
_diffrn_detector 'CCD plate'
_diffrn_detector_area_resol_mean 10.4685
_diffrn_detector_type Atlas
_diffrn_measured_fraction_theta_full 0.999
_diffrn_measured_fraction_theta_max 0.879
_diffrn_measurement_device 'four-circle diffractometer'
_diffrn_measurement_device_type 'Xcalibur, Atlas, Gemini ultra'
_diffrn_measurement_method \w
_diffrn_radiation_monochromator graphite
_diffrn_radiation_probe x-ray
_diffrn_radiation_type 'Mo K\a'
_diffrn_radiation_wavelength 0.71073
_diffrn_reflns_av_R_equivalents 0.071
_diffrn_reflns_limit_h_max 29
_diffrn_reflns_limit_h_min -29
_diffrn_reflns_limit_k_max 12
_diffrn_reflns_limit_k_min -11
_diffrn_reflns_limit_l_max 25
_diffrn_reflns_limit_l_min -24
_diffrn_reflns_number 33835
_diffrn_reflns_theta_full 26.212
_diffrn_reflns_theta_max 29.661
_diffrn_reflns_theta_min 2.770
_diffrn_source 'fine-focus sealed X-ray tube'
_diffrn_source_type 'Enhance (Mo) X-ray Source'
_diffrn_standards_number 0
_exptl_absorpt_coefficient_mu 0.126
_exptl_absorpt_correction_T_max 0.991
_exptl_absorpt_correction_T_min 0.979
_exptl_absorpt_correction_type analytical
_exptl_absorpt_process_details
;
CrysAlisPro 1.171.38.46 (Rigaku Oxford Diffraction, 2015)
Analytical numeric absorption correction using a multifaceted crystal
			model based on expressions derived by R.C. Clark & J.S. Reid.
(Clark, R. C. & Reid, J. S. (1995). Acta Cryst. A51, 887-897)
Empirical absorption correction using spherical harmonics,
 implemented in SCALE3 ABSPACK scaling algorithm.
;
_exptl_crystal_colour black
_exptl_crystal_density_diffrn 1.215
_exptl_crystal_density_method 'not measured'
_exptl_crystal_description plate
_exptl_crystal_F_000 1440
_exptl_crystal_size_max 0.289
_exptl_crystal_size_mid 0.163
_exptl_crystal_size_min 0.091
_refine_diff_density_max 1.87
_refine_diff_density_min -1.39
_refine_ls_extinction_coef 260(20)
_refine_ls_extinction_method 'Larson (1970), Equation 22'
_refine_ls_goodness_of_fit_ref 1.0599
_refine_ls_hydrogen_treatment constr
_refine_ls_matrix_type full
_refine_ls_number_parameters 461
_refine_ls_number_reflns 9261
_refine_ls_number_restraints 76
_refine_ls_R_factor_all 0.1486
_refine_ls_R_factor_gt 0.0988
_refine_ls_shift/su_max 0.0007650
_refine_ls_shift/su_mean 0.0000323
_refine_ls_structure_factor_coef Fsqd
_refine_ls_weighting_details
;
 Method, part 1, Chebychev polynomial, (Watkin, 1994, Prince, 1982) 
 [weight] = 1.0/[A~0~*T~0~(x)+A~1~*T~1~(x) ... +A~n-1~]*T~n-1~(x)] 
 where A~i~ are the Chebychev coefficients listed below and x= Fcalc/Fmax 
 Method = Robust Weighting (Prince, 1982) 
 W = [weight] * [1-(deltaF/6*sigmaF)^2^]^2^ 
 A~i~ are: 
 194. 252. 82.9 
;
_refine_ls_weighting_scheme calc
_refine_ls_wR_factor_all 0.1661
_refine_ls_wR_factor_gt 0.1303
_refine_ls_wR_factor_ref 0.1661
_reflns_limit_h_max 27
_reflns_limit_h_min -29
_reflns_limit_k_max 12
_reflns_limit_k_min 0
_reflns_limit_l_max 25
_reflns_limit_l_min 0
_reflns_number_gt 5723
_reflns_number_total 9283
_reflns_threshold_expression I>2.0\s(I)
_oxford_diffrn_Wilson_B_factor 3.10
_oxford_diffrn_Wilson_scale 0.41
_oxford_refine_ls_r_factor_ref 0.1486
_oxford_refine_ls_scale 1.557(10)
_oxford_reflns_number_all 9261
_cod_data_source_file jo9b01120_si_007.cif
_cod_data_source_block I
_cod_original_sg_symbol_H-M 'P 1 21/c 1 '
_cod_database_code 4034017
_oxdiff_exptl_absorpt_empirical_full_min 0.936
_oxdiff_exptl_absorpt_empirical_full_max 1.103
_oxdiff_exptl_absorpt_empirical_details
;
Empirical correction (ABSPACK) includes:
- Absorption correction using spherical harmonics
- Frame scaling
;
_oxford_refine_reflns_threshold_expression_ref I>-10.0\s(I)

loop_
_symmetry_equiv_pos_as_xyz
x,y,z
-x,-y,-z
-x,y+1/2,-z+1/2
x,-y+1/2,z+1/2

loop_
_atom_site_label
_atom_site_type_symbol
_atom_site_fract_x
_atom_site_fract_y
_atom_site_fract_z
_atom_site_U_iso_or_equiv
_atom_site_occupancy
_atom_site_adp_type
_atom_site_refinement_flags_posn
_atom_site_refinement_flags_adp
S1 S 0.89827(5) 0.57902(13) 0.99456(6) 0.0347 1.0000 Uani . .
C2 C 0.95281(17) 0.6540(4) 0.9527(2) 0.0265 1.0000 Uani . .
C3 C 0.95014(18) 0.6492(4) 0.8806(2) 0.0265 1.0000 Uani . .
C4 C 1.00297(18) 0.7419(4) 0.86835(19) 0.0264 1.0000 Uani . .
O5 O 1.03941(12) 0.7769(3) 0.94354(13) 0.0293 1.0000 Uani . .
C6 C 1.00859(18) 0.7308(4) 0.9898(2) 0.0267 1.0000 Uani . .
C7 C 1.03515(18) 0.7569(5) 1.0625(2) 0.0291 1.0000 Uani . .
C8 C 1.0973(2) 0.8115(5) 1.0857(2) 0.0362 1.0000 Uani . .
N9 N 1.14859(19) 0.8521(5) 1.1063(2) 0.0532 1.0000 Uani . .
C10 C 1.0038(2) 0.7279(5) 1.1165(2) 0.0332 1.0000 Uani . .
N11 N 0.98065(19) 0.7106(4) 1.16270(19) 0.0410 1.0000 Uani . .
C12 C 0.9798(2) 0.8883(5) 0.8333(2) 0.0331 1.0000 Uani . .
H121 H 1.0163 0.9493 0.8350 0.0500 1.0000 Uiso R .
H122 H 0.9530 0.9342 0.8599 0.0498 1.0000 Uiso R .
H123 H 0.9560 0.8719 0.7831 0.0496 1.0000 Uiso R .
C13 C 1.04832(18) 0.6663(5) 0.8342(2) 0.0305 1.0000 Uani . .
H131 H 1.0851 0.7292 0.8389 0.0465 1.0000 Uiso R .
H132 H 1.0615 0.5734 0.8581 0.0461 1.0000 Uiso R .
H133 H 1.0273 0.6510 0.7833 0.0461 1.0000 Uiso R .
C14 C 0.90482(18) 0.5692(5) 0.8263(2) 0.0287 1.0000 Uani . .
C15 C 0.89655(17) 0.5803(5) 0.7543(2) 0.0290 1.0000 Uani . .
C16 C 0.85160(18) 0.4989(5) 0.6985(2) 0.0296 1.0000 Uani . .
C17 C 0.84729(18) 0.5351(5) 0.6265(2) 0.0319 1.0000 Uani . .
C18 C 0.80576(19) 0.4657(5) 0.5697(2) 0.0349 1.0000 Uani . .
C19 C 0.76724(18) 0.3579(5) 0.5845(2) 0.0312 1.0000 Uani . .
C20 C 0.71754(19) 0.2723(5) 0.5369(2) 0.0330 1.0000 Uani . .
C21 C 0.6904(2) 0.1818(5) 0.5782(2) 0.0360 1.0000 Uani . .
C22 C 0.7232(2) 0.1986(5) 0.6589(2) 0.0377 1.0000 Uani . .
C23 C 0.77098(19) 0.3172(5) 0.6564(2) 0.0318 1.0000 Uani . .
C24 C 0.81292(18) 0.3867(5) 0.7130(2) 0.0315 1.0000 Uani . .
H241 H 0.8156 0.3605 0.7607 0.0376 1.0000 Uiso R .
C25 C 0.6776(2) 0.2479(6) 0.7020(3) 0.0520 1.0000 Uani . .
C26 C 0.6442(2) 0.3913(7) 0.6784(3) 0.0638 1.0000 Uani . .
H263 H 0.6145 0.4085 0.7074 0.0960 1.0000 Uiso R .
H262 H 0.6747 0.4701 0.6850 0.0961 1.0000 Uiso R .
H261 H 0.6204 0.3843 0.6277 0.0958 1.0000 Uiso R .
H252 H 0.7012 0.2564 0.7532 0.0627 1.0000 Uiso R .
H251 H 0.6457 0.1714 0.6973 0.0630 1.0000 Uiso R .
C27 C 0.7543(3) 0.0553(6) 0.6922(3) 0.0540 1.0000 Uani . .
C28 C 0.7950(3) -0.0170(7) 0.6514(4) 0.0730 1.0000 Uani . .
H281 H 0.8148 -0.1030 0.6780 0.1079 1.0000 Uiso R .
H282 H 0.8274 0.0507 0.6452 0.1083 1.0000 Uiso R .
H283 H 0.7694 -0.0486 0.6036 0.1081 1.0000 Uiso R .
H272 H 0.7804 0.0758 0.7418 0.0655 1.0000 Uiso R .
H271 H 0.7207 -0.0144 0.6936 0.0658 1.0000 Uiso R .
C29 C 0.6410(2) 0.0903(5) 0.5457(3) 0.0425 1.0000 Uani . .
C30 C 0.6186(2) 0.0896(5) 0.4701(3) 0.0426 1.0000 Uani . .
N31 N 0.5700(2) -0.0076(4) 0.4349(2) 0.0523 1.0000 Uani . .
C32 C 0.5233(3) 0.0435(6) 0.3762(3) 0.0627 1.0000 Uani D U
C33 C 0.4840(3) 0.1611(6) 0.3779(3) 0.0752 1.0000 Uani D U
C34 C 0.4378(3) 0.1984(7) 0.3119(3) 0.0830 1.0000 Uani D U
C35 C 0.4384(3) 0.1170(7) 0.2511(4) 0.0770 1.0000 Uani D U
C36 C 0.4766(3) 0.0015(7) 0.2436(3) 0.0860 1.0000 Uani D U
C37 C 0.5160(3) -0.0293(7) 0.3108(3) 0.0785 1.0000 Uani D U
H371 H 0.5425 -0.1131 0.3125 0.0955 1.0000 Uiso R .
H361 H 0.4755 -0.0492 0.1980 0.1049 1.0000 Uiso R .
H351 H 0.4092 0.1430 0.2057 0.0933 1.0000 Uiso R .
H341 H 0.4079 0.2684 0.3102 0.0975 1.0000 Uiso R .
H331 H 0.4879 0.2076 0.4216 0.0880 1.0000 Uiso R .
C38 C 0.5758(2) -0.1593(5) 0.4496(3) 0.0452 1.0000 Uani . .
C39 C 0.5240(2) -0.2486(6) 0.4293(3) 0.0509 1.0000 Uani . .
C40 C 0.5288(2) -0.3968(5) 0.4409(3) 0.0500 1.0000 Uani . .
C41 C 0.5863(2) -0.4587(6) 0.4726(3) 0.0562 1.0000 Uani . .
C42 C 0.6385(3) -0.3698(6) 0.4920(4) 0.0752 1.0000 Uani . .
C43 C 0.6337(2) -0.2213(6) 0.4805(3) 0.0623 1.0000 Uani . .
H431 H 0.6694 -0.1615 0.4934 0.0749 1.0000 Uiso R .
H421 H 0.6781 -0.4106 0.5136 0.0899 1.0000 Uiso R .
H411 H 0.5900 -0.5615 0.4802 0.0682 1.0000 Uiso R .
H401 H 0.4929 -0.4551 0.4263 0.0598 1.0000 Uiso R .
H391 H 0.4847 -0.2074 0.4059 0.0614 1.0000 Uiso R .
C44 C 0.6447(2) 0.1835(5) 0.4291(3) 0.0435 1.0000 Uani . .
C45 C 0.6943(2) 0.2753(5) 0.4618(2) 0.0400 1.0000 Uani . .
H451 H 0.7124 0.3363 0.4336 0.0482 1.0000 Uiso R .
H441 H 0.6288 0.1840 0.3782 0.0519 1.0000 Uiso R .
H291 H 0.6225 0.0295 0.5730 0.0512 1.0000 Uiso R .
H181 H 0.8039 0.4907 0.5209 0.0423 1.0000 Uiso R .
H171 H 0.8741 0.6091 0.6174 0.0383 1.0000 Uiso R .
H151 H 0.9227 0.6483 0.7386 0.0346 1.0000 Uiso R .
H141 H 0.8787 0.5055 0.8434 0.0352 1.0000 Uiso R .
C46 C 0.8265(2) 0.6432(6) 0.9357(3) 0.0473 1.0000 Uani . U
C47 C 0.8201(2) 0.7890(6) 0.9155(3) 0.0452 1.0000 Uani . U
C48 C 0.7654(3) 0.8329(8) 0.8672(3) 0.0714 1.0000 Uani . U
C49 C 0.7187(3) 0.7302(9) 0.8388(4) 0.0879 1.0000 Uani . U
C50 C 0.7253(3) 0.5868(9) 0.8612(4) 0.0811 1.0000 Uani . U
C51 C 0.7795(2) 0.5447(7) 0.9110(3) 0.0552 1.0000 Uani . U
H511 H 0.7851 0.4479 0.9273 0.0659 1.0000 Uiso R .
H501 H 0.6931 0.5177 0.8421 0.0988 1.0000 Uiso R .
H491 H 0.6820 0.7600 0.8024 0.1068 1.0000 Uiso R .
H481 H 0.7605 0.9329 0.8542 0.0866 1.0000 Uiso R .
H471 H 0.8529 0.8556 0.9335 0.0550 1.0000 Uiso R .

loop_
_atom_site_aniso_label
_atom_site_aniso_U_11
_atom_site_aniso_U_22
_atom_site_aniso_U_33
_atom_site_aniso_U_23
_atom_site_aniso_U_13
_atom_site_aniso_U_12
S1 0.0300(5) 0.0430(6) 0.0312(5) 0.0096(5) 0.0088(4) -0.0010(5)
C2 0.0257(19) 0.027(2) 0.0267(19) 0.0000(16) 0.0070(15) -0.0018(16)
C3 0.0262(19) 0.028(2) 0.0257(18) -0.0012(15) 0.0078(15) -0.0005(16)
C4 0.0286(19) 0.029(2) 0.0203(17) -0.0007(15) 0.0042(14) -0.0012(16)
O5 0.0313(14) 0.0350(16) 0.0210(13) -0.0010(12) 0.0061(11) -0.0078(12)
C6 0.031(2) 0.0252(19) 0.0239(18) -0.0010(15) 0.0077(15) -0.0002(16)
C7 0.032(2) 0.032(2) 0.0218(18) -0.0032(16) 0.0041(15) 0.0017(17)
C8 0.039(2) 0.041(3) 0.026(2) -0.0034(18) 0.0035(17) 0.003(2)
N9 0.044(2) 0.066(3) 0.042(2) -0.011(2) -0.0020(19) -0.007(2)
C10 0.043(2) 0.031(2) 0.0236(19) -0.0032(17) 0.0054(17) 0.0036(19)
N11 0.059(3) 0.041(2) 0.0255(18) -0.0031(16) 0.0152(17) 0.0053(19)
C12 0.039(2) 0.030(2) 0.032(2) -0.0007(17) 0.0114(18) 0.0009(18)
C13 0.029(2) 0.036(2) 0.0278(19) 0.0010(17) 0.0087(16) -0.0013(17)
C14 0.0262(19) 0.029(2) 0.030(2) -0.0033(17) 0.0073(15) -0.0035(16)
C15 0.0257(18) 0.031(2) 0.0302(19) 0.0004(17) 0.0065(15) -0.0006(17)
C16 0.0263(19) 0.030(2) 0.030(2) -0.0003(17) 0.0033(16) 0.0014(17)
C17 0.029(2) 0.036(2) 0.030(2) -0.0007(17) 0.0062(16) -0.0039(18)
C18 0.035(2) 0.040(3) 0.027(2) -0.0009(18) 0.0044(17) -0.0022(19)
C19 0.027(2) 0.032(2) 0.030(2) -0.0036(17) 0.0004(16) 0.0001(17)
C20 0.030(2) 0.032(2) 0.032(2) -0.0021(17) -0.0012(16) 0.0016(18)
C21 0.031(2) 0.032(2) 0.038(2) -0.0031(19) -0.0015(18) -0.0015(18)
C22 0.035(2) 0.040(3) 0.031(2) 0.0004(19) -0.0033(18) -0.007(2)
C23 0.029(2) 0.030(2) 0.032(2) -0.0012(17) 0.0013(16) 0.0028(17)
C24 0.029(2) 0.037(2) 0.0246(19) -0.0013(17) 0.0023(16) -0.0028(18)
C25 0.040(3) 0.071(4) 0.044(3) -0.007(3) 0.009(2) -0.021(3)
C26 0.042(3) 0.084(5) 0.062(4) -0.020(3) 0.008(3) 0.002(3)
C27 0.055(3) 0.045(3) 0.048(3) 0.007(2) -0.010(2) -0.012(3)
C28 0.050(3) 0.049(4) 0.106(5) 0.009(4) -0.004(3) 0.005(3)
C29 0.037(2) 0.034(2) 0.046(3) 0.004(2) -0.006(2) -0.008(2)
C30 0.042(3) 0.029(2) 0.044(3) -0.004(2) -0.011(2) 0.000(2)
N31 0.049(2) 0.027(2) 0.058(3) -0.0011(19) -0.025(2) -0.0032(18)
C32 0.056(2) 0.061(2) 0.060(2) 0.017(2) -0.002(2) -0.013(2)
C33 0.061(3) 0.060(3) 0.096(4) 0.023(3) 0.006(3) -0.010(3)
C34 0.089(4) 0.071(4) 0.077(4) 0.024(3) -0.000(3) 0.003(3)
C35 0.054(3) 0.080(4) 0.084(4) 0.001(3) -0.004(3) -0.001(3)
C36 0.084(4) 0.083(4) 0.073(3) 0.014(3) -0.010(3) -0.013(3)
C37 0.085(4) 0.081(4) 0.051(3) 0.010(3) -0.011(3) -0.032(3)
C38 0.037(2) 0.032(2) 0.054(3) -0.005(2) -0.010(2) -0.001(2)
C39 0.033(2) 0.039(3) 0.068(3) -0.004(3) -0.010(2) -0.001(2)
C40 0.042(3) 0.034(3) 0.068(3) -0.004(2) 0.005(2) -0.005(2)
C41 0.045(3) 0.031(3) 0.084(4) 0.002(3) 0.004(3) -0.001(2)
C42 0.038(3) 0.033(3) 0.134(6) 0.002(3) -0.013(3) 0.003(2)
C43 0.036(3) 0.031(3) 0.101(5) 0.000(3) -0.014(3) -0.002(2)
C44 0.044(3) 0.035(2) 0.039(2) -0.005(2) -0.009(2) 0.003(2)
C45 0.041(2) 0.039(3) 0.033(2) -0.0038(19) -0.0039(18) 0.001(2)
C46 0.0304(17) 0.068(2) 0.0442(19) 0.0157(19) 0.0112(15) 0.0000(17)
C47 0.037(2) 0.055(3) 0.044(2) 0.012(2) 0.0124(19) 0.011(2)
C48 0.047(3) 0.085(4) 0.077(3) 0.034(3) 0.007(3) 0.012(3)
C49 0.050(3) 0.108(4) 0.088(4) 0.037(3) -0.011(3) 0.003(3)
C50 0.050(3) 0.099(4) 0.079(3) 0.018(3) -0.008(3) -0.020(3)
C51 0.037(2) 0.073(3) 0.050(3) 0.014(2) 0.003(2) -0.013(2)

loop_
_atom_type_symbol
_atom_type_scat_dispersion_real
_atom_type_scat_dispersion_imag
_atom_type_scat_Cromer_Mann_a1
_atom_type_scat_Cromer_Mann_b1
_atom_type_scat_Cromer_Mann_a2
_atom_type_scat_Cromer_Mann_b2
_atom_type_scat_Cromer_Mann_a3
_atom_type_scat_Cromer_Mann_b3
_atom_type_scat_Cromer_Mann_a4
_atom_type_scat_Cromer_Mann_b4
_atom_type_scat_Cromer_Mann_c
_atom_type_scat_source
C 0.0033 0.0016 2.3100 20.8439 1.0200 10.2075 1.5886 0.5687 0.8650 51.6512 0.2156 'International Tables Vol C 4.2.6.8 and 6.1.1.4'
H 0.0000 0.0000 0.4930 10.5109 0.3229 26.1257 0.1402 3.1424 0.0408 57.7998 0.0030 'International Tables Vol C 4.2.6.8 and 6.1.1.4'
N 0.0061 0.0033 12.2126 0.0057 3.1322 9.8933 2.0125 28.9975 1.1663 0.5826 -11.5290 'International Tables Vol C 4.2.6.8 and 6.1.1.4'
O 0.0106 0.0060 3.0485 13.2771 2.2868 5.7011 1.5463 0.3239 0.8670 32.9089 0.2508 'International Tables Vol C 4.2.6.8 and 6.1.1.4'
S 0.1246 0.1234 6.9053 1.4679 5.2034 22.2151 1.4379 0.2536 1.5863 56.1720 0.8669 'International Tables Vol C 4.2.6.8 and 6.1.1.4'

loop_
_geom_angle_atom_site_label_1
_geom_angle_atom_site_label_2
_geom_angle_atom_site_label_3
_geom_angle
_geom_angle_publ_flag
C2 S1 C46 100.8(2) yes
S1 C2 C3 126.9(3) yes
S1 C2 C6 124.8(3) yes
C3 C2 C6 108.3(3) yes
C2 C3 C4 108.4(3) yes
C2 C3 C14 125.4(4) yes
C4 C3 C14 126.2(3) yes
C3 C4 O5 102.1(3) yes
C3 C4 C12 112.2(3) yes
O5 C4 C12 105.6(3) yes
C3 C4 C13 116.3(3) yes
O5 C4 C13 105.7(3) yes
C12 C4 C13 113.4(3) yes
C4 O5 C6 109.9(3) yes
C2 C6 O5 110.7(3) yes
C2 C6 C7 131.4(4) yes
O5 C6 C7 117.8(4) yes
C6 C7 C8 119.4(4) yes
C6 C7 C10 123.1(4) yes
C8 C7 C10 117.5(4) yes
C7 C8 N9 177.7(5) yes
C7 C10 N11 175.9(5) yes
C4 C12 H121 108.1 no
C4 C12 H122 109.1 no
H121 C12 H122 110.5 no
C4 C12 H123 109.1 no
H121 C12 H123 109.9 no
H122 C12 H123 110.0 no
C4 C13 H131 108.9 no
C4 C13 H132 110.2 no
H131 C13 H132 109.6 no
C4 C13 H133 108.0 no
H131 C13 H133 109.7 no
H132 C13 H133 110.4 no
C3 C14 C15 125.4(4) yes
C3 C14 H141 116.0 no
C15 C14 H141 118.6 no
C14 C15 C16 126.3(4) yes
C14 C15 H151 116.6 no
C16 C15 H151 117.1 no
C15 C16 C17 117.1(4) yes
C15 C16 C24 123.9(4) yes
C17 C16 C24 119.0(4) yes
C16 C17 C18 121.6(4) yes
C16 C17 H171 118.3 no
C18 C17 H171 120.1 no
C17 C18 C19 118.9(4) yes
C17 C18 H181 120.6 no
C19 C18 H181 120.5 no
C18 C19 C20 131.2(4) yes
C18 C19 C23 120.9(4) yes
C20 C19 C23 107.9(4) yes
C19 C20 C21 109.5(4) yes
C19 C20 C45 130.1(4) yes
C21 C20 C45 120.4(4) yes
C20 C21 C22 111.0(4) yes
C20 C21 C29 121.0(4) yes
C22 C21 C29 128.0(4) yes
C21 C22 C23 100.5(4) yes
C21 C22 C25 111.9(4) yes
C23 C22 C25 111.8(4) yes
C21 C22 C27 111.8(4) yes
C23 C22 C27 112.6(4) yes
C25 C22 C27 108.2(4) yes
C22 C23 C19 111.2(3) yes
C22 C23 C24 128.9(4) yes
C19 C23 C24 119.9(4) yes
C16 C24 C23 119.7(4) yes
C16 C24 H241 120.1 no
C23 C24 H241 120.3 no
C22 C25 C26 115.7(4) yes
C22 C25 H252 108.1 no
C26 C25 H252 108.4 no
C22 C25 H251 107.6 no
C26 C25 H251 108.0 no
H252 C25 H251 108.9 no
C25 C26 H263 108.5 no
C25 C26 H262 109.7 no
H263 C26 H262 110.9 no
C25 C26 H261 109.2 no
H263 C26 H261 108.4 no
H262 C26 H261 110.2 no
C22 C27 C28 115.1(5) yes
C22 C27 H272 108.5 no
C28 C27 H272 108.0 no
C22 C27 H271 108.0 no
C28 C27 H271 107.1 no
H272 C27 H271 110.2 no
C27 C28 H281 109.3 no
C27 C28 H282 110.4 no
H281 C28 H282 109.4 no
C27 C28 H283 110.0 no
H281 C28 H283 108.4 no
H282 C28 H283 109.3 no
C21 C29 C30 118.9(5) yes
C21 C29 H291 121.5 no
C30 C29 H291 119.6 no
C29 C30 N31 120.4(5) yes
C29 C30 C44 119.9(4) yes
N31 C30 C44 119.7(4) yes
C30 N31 C32 118.5(4) yes
C30 N31 C38 120.3(4) yes
C32 N31 C38 120.0(4) yes
N31 C32 C33 125.1(5) yes
N31 C32 C37 116.8(5) yes
C33 C32 C37 118.1(6) yes
C32 C33 C34 117.7(6) yes
C32 C33 H331 118.2 no
C34 C33 H331 124.1 no
C33 C34 C35 116.6(6) yes
C33 C34 H341 122.2 no
C35 C34 H341 121.1 no
C34 C35 C36 129.9(6) yes
C34 C35 H351 118.2 no
C36 C35 H351 111.9 no
C35 C36 C37 108.0(6) yes
C35 C36 H361 125.7 no
C37 C36 H361 126.3 no
C32 C37 C36 129.5(7) yes
C32 C37 H371 115.5 no
C36 C37 H371 115.0 no
N31 C38 C39 120.1(4) yes
N31 C38 C43 120.8(4) yes
C39 C38 C43 118.9(5) yes
C38 C39 C40 121.1(5) yes
C38 C39 H391 119.3 no
C40 C39 H391 119.6 no
C39 C40 C41 120.1(5) yes
C39 C40 H401 119.4 no
C41 C40 H401 120.5 no
C40 C41 C42 118.9(5) yes
C40 C41 H411 120.5 no
C42 C41 H411 120.6 no
C41 C42 C43 121.1(5) yes
C41 C42 H421 119.9 no
C43 C42 H421 119.0 no
C38 C43 C42 119.8(5) yes
C38 C43 H431 119.4 no
C42 C43 H431 120.8 no
C30 C44 C45 121.1(4) yes
C30 C44 H441 119.5 no
C45 C44 H441 119.4 no
C20 C45 C44 118.7(5) yes
C20 C45 H451 120.7 no
C44 C45 H451 120.6 no
S1 C46 C47 120.0(4) yes
S1 C46 C51 118.0(4) yes
C47 C46 C51 122.0(5) yes
C46 C47 C48 118.4(6) yes
C46 C47 H471 120.9 no
C48 C47 H471 120.7 no
C47 C48 C49 119.5(6) yes
C47 C48 H481 118.7 no
C49 C48 H481 121.9 no
C48 C49 C50 121.1(6) yes
C48 C49 H491 119.1 no
C50 C49 H491 119.8 no
C49 C50 C51 118.9(6) yes
C49 C50 H501 120.8 no
C51 C50 H501 120.3 no
C50 C51 C46 119.9(6) yes
C50 C51 H511 120.8 no
C46 C51 H511 119.3 no

loop_
_geom_bond_atom_site_label_1
_geom_bond_atom_site_label_2
_geom_bond_distance
_geom_bond_publ_flag
S1 C2 1.758(4) yes
S1 C46 1.779(5) yes
C2 C3 1.369(5) yes
C2 C6 1.430(5) yes
C3 C4 1.512(5) yes
C3 C14 1.433(5) yes
C4 O5 1.483(4) yes
C4 C12 1.522(5) yes
C4 C13 1.506(5) yes
O5 C6 1.325(4) yes
C6 C7 1.377(5) yes
C7 C8 1.416(6) yes
C7 C10 1.419(6) yes
C8 N9 1.156(6) yes
C10 N11 1.148(5) yes
C12 H121 0.975 no
C12 H122 0.974 no
C12 H123 0.976 no
C13 H131 0.979 no
C13 H132 0.971 no
C13 H133 0.970 no
C14 C15 1.346(5) yes
C14 H141 0.939 no
C15 C16 1.453(5) yes
C15 H151 0.952 no
C16 C17 1.397(5) yes
C16 C24 1.411(6) yes
C17 C18 1.375(5) yes
C17 H171 0.945 no
C18 C19 1.382(6) yes
C18 H181 0.952 no
C19 C20 1.452(5) yes
C19 C23 1.408(6) yes
C20 C21 1.387(6) yes
C20 C45 1.392(5) yes
C21 C22 1.529(6) yes
C21 C29 1.383(6) yes
C22 C23 1.523(6) yes
C22 C25 1.535(7) yes
C22 C27 1.535(7) yes
C23 C24 1.377(5) yes
C24 H241 0.932 no
C25 C26 1.512(8) yes
C25 H252 0.983 no
C25 H251 0.980 no
C26 H263 0.980 no
C26 H262 0.973 no
C26 H261 0.974 no
C27 C28 1.497(8) yes
C27 H272 0.986 no
C27 H271 0.984 no
C28 H281 0.975 no
C28 H282 0.979 no
C28 H283 0.981 no
C29 C30 1.398(6) yes
C29 H291 0.932 no
C30 N31 1.416(5) yes
C30 C44 1.391(7) yes
N31 C32 1.386(6) yes
N31 C38 1.414(6) yes
C32 C33 1.389(4) yes
C32 C37 1.390(4) yes
C33 C34 1.435(4) yes
C33 H331 0.923 no
C34 C35 1.386(4) yes
C34 H341 0.914 no
C35 C36 1.384(5) yes
C35 H351 0.961 no
C36 C37 1.374(4) yes
C36 H361 0.984 no
C37 H371 0.959 no
C38 C39 1.375(6) yes
C38 C43 1.378(6) yes
C39 C40 1.373(7) yes
C39 H391 0.941 no
C40 C41 1.372(7) yes
C40 H401 0.935 no
C41 C42 1.378(7) yes
C41 H411 0.951 no
C42 C43 1.376(7) yes
C42 H421 0.938 no
C43 H431 0.937 no
C44 C45 1.388(6) yes
C44 H441 0.944 no
C45 H451 0.938 no
C46 C47 1.384(7) yes
C46 C51 1.360(7) yes
C47 C48 1.369(7) yes
C47 H471 0.937 no
C48 C49 1.393(9) yes
C48 H481 0.946 no
C49 C50 1.374(9) yes
C49 H491 0.957 no
C50 C51 1.370(7) yes
C50 H501 0.947 no
C51 H511 0.934 no

loop_
_geom_hbond_atom_site_label_D
_geom_hbond_atom_site_label_H
_geom_hbond_atom_site_label_A
_geom_hbond_site_symmetry_A
_geom_hbond_angle_DHA
_geom_hbond_distance_DH
_geom_hbond_distance_HA
_geom_hbond_distance_DA
_geom_hbond_publ_flag
C13 H133 N11 4_564 142 0.97 2.59 3.411(7) yes
C15 H151 N11 4_564 163 0.95 2.54 3.459(7) yes
